data_7224495
loop_
_publ_author_name
'Zhao, Xiao-Yun'
'Zhou, Quan'
'Lu, Jian-Mei'

_publ_section_title
;
 Synthesis and characterization of N-heterocyclic carbene-palladium(ii)
 chlorides-1-methylindazole and -1-methylpyrazole complexes and their
 catalytic activity toward C--N coupling of aryl chlorides
;
_journal_issue 29
_journal_name_full 'RSC Adv.'
_journal_page_first 24484
_journal_paper_doi 10.1039/C6RA02556K
_journal_volume 6
_journal_year 2016
_chemical_formula_sum 'C35 H52 Cl2 N4 O3 Pd'
_chemical_formula_weight 754.11
_chemical_name_systematic
; 
 ? 
;
_space_group_IT_number 14
_symmetry_cell_setting monoclinic
_symmetry_space_group_name_Hall '-P 2yn'
_symmetry_space_group_name_H-M 'P 1 21/n 1'
_atom_sites_solution_hydrogens geom
_atom_sites_solution_primary direct
_atom_sites_solution_secondary difmap
_audit_creation_method SHELXL-97
_audit_update_record
;
2016-01-06 deposited with the CCDC.
2016-02-25 downloaded from the CCDC.
;
_cell_angle_alpha 90.00
_cell_angle_beta 92.674(3)
_cell_angle_gamma 90.00
_cell_formula_units_Z 4
_cell_length_a 15.909(3)
_cell_length_b 14.083(2)
_cell_length_c 17.085(3)
_cell_measurement_reflns_used 9892
_cell_measurement_temperature 100(2)
_cell_measurement_theta_max 28.33
_cell_measurement_theta_min 2.24
_cell_volume 3823.7(11)
_computing_cell_refinement 'SAINT (Bruker, 2002)'
_computing_data_collection 'SMART (Bruker, 2002)'
_computing_data_reduction SAINT
_computing_molecular_graphics 'XP (Bruker, 2002)'
_computing_publication_material 'SHELXL-97 (Bruker, 2002)'
_computing_structure_refinement 'SHELXL-97 (Sheldrick, 1997)'
_computing_structure_solution 'SHELXS-97 (Sheldrick, 1997)'
_diffrn_ambient_temperature 100(2)
_diffrn_measured_fraction_theta_full 0.997
_diffrn_measured_fraction_theta_max 0.997
_diffrn_measurement_device_type 'Bruker APEX II area-detector diffractometer'
_diffrn_measurement_method '\f and \w scans'
_diffrn_radiation_monochromator graphite
_diffrn_radiation_source 'fine-focus sealed tube'
_diffrn_radiation_type MoK\a
_diffrn_radiation_wavelength 0.71073
_diffrn_reflns_av_R_equivalents 0.0215
_diffrn_reflns_av_sigmaI/netI 0.0204
_diffrn_reflns_limit_h_max 19
_diffrn_reflns_limit_h_min -19
_diffrn_reflns_limit_k_max 17
_diffrn_reflns_limit_k_min -17
_diffrn_reflns_limit_l_max 20
_diffrn_reflns_limit_l_min -21
_diffrn_reflns_number 30873
_diffrn_reflns_theta_full 26.00
_diffrn_reflns_theta_max 26.00
_diffrn_reflns_theta_min 1.71
_exptl_absorpt_coefficient_mu 0.662
_exptl_absorpt_correction_T_max 0.8735
_exptl_absorpt_correction_T_min 0.8312
_exptl_absorpt_correction_type multi-scan
_exptl_absorpt_process_details 'SADABS (Bruker, 2002)'
_exptl_crystal_colour Yellow
_exptl_crystal_density_diffrn 1.310
_exptl_crystal_density_method 'not measured'
_exptl_crystal_description Block
_exptl_crystal_F_000 1576
_exptl_crystal_size_max 0.29
_exptl_crystal_size_mid 0.23
_exptl_crystal_size_min 0.21
_refine_diff_density_max 0.794
_refine_diff_density_min -1.515
_refine_diff_density_rms 0.143
_refine_ls_extinction_method none
_refine_ls_goodness_of_fit_ref 1.107
_refine_ls_hydrogen_treatment mixed
_refine_ls_matrix_type full
_refine_ls_number_parameters 417
_refine_ls_number_reflns 7492
_refine_ls_number_restraints 815
_refine_ls_restrained_S_all 1.248
_refine_ls_R_factor_all 0.0505
_refine_ls_R_factor_gt 0.0418
_refine_ls_shift/su_max 0.005
_refine_ls_shift/su_mean 0.000
_refine_ls_structure_factor_coef Fsqd
_refine_ls_weighting_details 'calc w=1/[\s^2^(Fo^2^)+(0.0940P)^2^+1.9964P] where P=(Fo^2^+2Fc^2^)/3'
_refine_ls_weighting_scheme calc
_refine_ls_wR_factor_gt 0.1325
_refine_ls_wR_factor_ref 0.1428
_reflns_number_gt 6463
_reflns_number_total 7492
_reflns_threshold_expression I>2\s(I)
_cod_data_source_file c6ra02556k2.cif
_cod_data_source_block mo_20150312c_0m
_cod_depositor_comments
;
The following automatic conversions were performed:

'_symmetry_cell_setting' value 'Monoclinic' changed to 'monoclinic'
according to
/usr/data/users/saulius/crontab/automatic-downloads/rss-feeds/RSC/lib/dictionaries/cif_core.dic
dictionary named 'cif_core.dic' version 2.4.2 from 2011-04-26.

'_exptl_absorpt_correction_type' value 'Multi-scan' changed to
'multi-scan' according to
/usr/data/users/saulius/crontab/automatic-downloads/rss-feeds/RSC/lib/dictionaries/cif_core.dic
dictionary named 'cif_core.dic' version 2.4.2 from 2011-04-26.

Automatic conversion script
Id: cif_fix_values 4268 2015-11-12 08:31:59Z antanas 
;
_cod_original_cell_volume 3823.4(10)
_cod_original_sg_symbol_H-M 'P 21/n'
_cod_database_code 7224495

loop_
_symmetry_equiv_pos_as_xyz
'x, y, z'
'-x+1/2, y+1/2, -z+1/2'
'-x, -y, -z'
'x-1/2, -y-1/2, z-1/2'

loop_
_atom_site_label
_atom_site_type_symbol
_atom_site_fract_x
_atom_site_fract_y
_atom_site_fract_z
_atom_site_U_iso_or_equiv
_atom_site_adp_type
_atom_site_occupancy
_atom_site_symmetry_multiplicity
_atom_site_calc_flag
_atom_site_refinement_flags
Pd1 Pd 0.771309(14) 0.573811(16) 0.919549(14) 0.03722(13) Uani 1 1 d .
Cl1 Cl 0.84435(7) 0.64800(8) 1.02171(6) 0.0603(3) Uani 1 1 d .
Cl2 Cl 0.69800(6) 0.49577(6) 0.82025(6) 0.0525(2) Uani 1 1 d .
N1 N 0.64057(16) 0.72289(18) 0.88005(15) 0.0349(5) Uani 1 1 d .
N2 N 0.76203(16) 0.76219(18) 0.84120(15) 0.0353(5) Uani 1 1 d .
N3 N 0.8248(2) 0.4449(2) 0.9572(2) 0.0535(8) Uani 1 1 d .
N4 N 0.9034(3) 0.4178(3) 0.9446(3) 0.0740(12) Uani 1 1 d .
O1 O 0.3415(7) 0.9337(6) 0.8182(5) 0.183(3) Uani 1 1 d DU
O2 O 0.2488(9) 0.8533(10) 0.8564(8) 0.282(4) Uani 1 1 d DU
O3 O 0.4376(8) 0.9216(7) 0.8518(6) 0.229(3) Uani 1 1 d U
H3A H 0.4496 0.9722 0.8276 0.344 Uiso 1 1 d R
H3B H 0.3987 0.8921 0.8261 0.344 Uiso 1 1 d R
C1 C 0.72143(19) 0.6939(2) 0.88035(17) 0.0340(6) Uani 1 1 d U
C2 C 0.7063(2) 0.8328(2) 0.8154(2) 0.0421(7) Uani 1 1 d U
H2 H 0.7189 0.8863 0.7862 0.051 Uiso 1 1 calc R
C3 C 0.6307(2) 0.8085(2) 0.8408(2) 0.0432(7) Uani 1 1 d U
H3 H 0.5810 0.8428 0.8335 0.052 Uiso 1 1 calc R
C4 C 0.5731(2) 0.6792(2) 0.9217(2) 0.0398(7) Uani 1 1 d U
C5 C 0.5086(2) 0.6322(3) 0.8798(2) 0.0477(7) Uani 1 1 d U
C6 C 0.4440(3) 0.5950(3) 0.9234(3) 0.0611(10) Uani 1 1 d U
H6 H 0.3996 0.5633 0.8976 0.073 Uiso 1 1 calc R
C7 C 0.4447(3) 0.6043(3) 1.0032(3) 0.0650(10) Uani 1 1 d U
H7 H 0.4016 0.5774 1.0307 0.078 Uiso 1 1 calc R
C8 C 0.5079(3) 0.6524(3) 1.0431(3) 0.0593(9) Uani 1 1 d U
H8 H 0.5067 0.6588 1.0972 0.071 Uiso 1 1 calc R
C9 C 0.5745(2) 0.6923(3) 1.0032(2) 0.0476(8) Uani 1 1 d U
C10 C 0.5056(3) 0.6228(3) 0.7907(3) 0.0589(9) Uani 1 1 d U
H10 H 0.5618 0.6372 0.7727 0.071 Uiso 1 1 calc R
C11 C 0.4819(4) 0.5234(4) 0.7626(4) 0.0817(14) Uani 1 1 d U
H11A H 0.5179 0.4778 0.7891 0.122 Uiso 1 1 calc R
H11B H 0.4885 0.5191 0.7071 0.122 Uiso 1 1 calc R
H11C H 0.4244 0.5107 0.7738 0.122 Uiso 1 1 calc R
C12 C 0.4438(4) 0.6953(4) 0.7532(3) 0.0894(16) Uani 1 1 d U
H12A H 0.4494 0.6960 0.6975 0.134 Uiso 1 1 calc R
H12B H 0.4561 0.7572 0.7742 0.134 Uiso 1 1 calc R
H12C H 0.3873 0.6778 0.7645 0.134 Uiso 1 1 calc R
C13 C 0.6410(3) 0.7499(3) 1.0467(2) 0.0586(9) Uani 1 1 d U
H13 H 0.6917 0.7470 1.0164 0.070 Uiso 1 1 calc R
C14 C 0.6148(4) 0.8546(4) 1.0505(4) 0.0917(16) Uani 1 1 d U
H14A H 0.6109 0.8805 0.9984 0.138 Uiso 1 1 calc R
H14B H 0.6560 0.8893 1.0817 0.138 Uiso 1 1 calc R
H14C H 0.5611 0.8593 1.0735 0.138 Uiso 1 1 calc R
C15 C 0.6646(4) 0.7108(5) 1.1285(3) 0.0896(16) Uani 1 1 d U
H15A H 0.6182 0.7190 1.1617 0.134 Uiso 1 1 calc R
H15B H 0.7127 0.7445 1.1503 0.134 Uiso 1 1 calc R
H15C H 0.6779 0.6445 1.1246 0.134 Uiso 1 1 calc R
C16 C 0.85220(19) 0.7690(2) 0.83386(19) 0.0385(6) Uani 1 1 d U
C17 C 0.8891(2) 0.7171(2) 0.7746(2) 0.0438(7) Uani 1 1 d U
C18 C 0.9759(2) 0.7255(3) 0.7701(2) 0.0541(9) Uani 1 1 d U
H18 H 1.0031 0.6914 0.7321 0.065 Uiso 1 1 calc R
C19 C 1.0224(2) 0.7833(3) 0.8205(3) 0.0590(9) Uani 1 1 d U
H19 H 1.0804 0.7872 0.8165 0.071 Uiso 1 1 calc R
C20 C 0.9839(2) 0.8352(3) 0.8765(2) 0.0537(9) Uani 1 1 d U
H20 H 1.0163 0.8746 0.9095 0.064 Uiso 1 1 calc R
C21 C 0.8971(2) 0.8303(3) 0.8852(2) 0.0448(7) Uani 1 1 d U
C22 C 0.8370(2) 0.6603(3) 0.7145(2) 0.0471(8) Uani 1 1 d U
H22 H 0.7879 0.6356 0.7406 0.057 Uiso 1 1 calc R
C23 C 0.8051(4) 0.7235(3) 0.6485(3) 0.0743(13) Uani 1 1 d U
H23A H 0.7775 0.7778 0.6696 0.112 Uiso 1 1 calc R
H23B H 0.7659 0.6889 0.6150 0.112 Uiso 1 1 calc R
H23C H 0.8515 0.7442 0.6189 0.112 Uiso 1 1 calc R
C24 C 0.8832(4) 0.5757(3) 0.6811(3) 0.0740(13) Uani 1 1 d U
H24A H 0.9291 0.5981 0.6516 0.111 Uiso 1 1 calc R
H24B H 0.8451 0.5398 0.6475 0.111 Uiso 1 1 calc R
H24C H 0.9045 0.5361 0.7232 0.111 Uiso 1 1 calc R
C25 C 0.8555(3) 0.8926(3) 0.9443(2) 0.0527(8) Uani 1 1 d U
H25 H 0.7984 0.8684 0.9502 0.063 Uiso 1 1 calc R
C26 C 0.8479(3) 0.9940(3) 0.9133(3) 0.0726(12) Uani 1 1 d U
H26A H 0.9030 1.0215 0.9111 0.109 Uiso 1 1 calc R
H26B H 0.8148 1.0310 0.9477 0.109 Uiso 1 1 calc R
H26C H 0.8212 0.9933 0.8618 0.109 Uiso 1 1 calc R
C27 C 0.9006(3) 0.8917(4) 1.0253(3) 0.0727(12) Uani 1 1 d U
H27A H 0.9060 0.8275 1.0436 0.109 Uiso 1 1 calc R
H27B H 0.8686 0.9278 1.0612 0.109 Uiso 1 1 calc R
H27C H 0.9555 0.9194 1.0221 0.109 Uiso 1 1 calc R
C28 C 0.7932(3) 0.3769(3) 0.9997(3) 0.0724(12) Uani 1 1 d U
H28 H 0.7387 0.3768 1.0173 0.087 Uiso 1 1 calc R
C29 C 0.8509(4) 0.3062(4) 1.0146(4) 0.0862(16) Uani 1 1 d U
H29 H 0.8438 0.2510 1.0433 0.103 Uiso 1 1 calc R
C30 C 0.9192(4) 0.3339(4) 0.9790(4) 0.0903(16) Uani 1 1 d U
H30 H 0.9696 0.3005 0.9782 0.108 Uiso 1 1 calc R
C31 C 0.9572(4) 0.4739(6) 0.8973(5) 0.116(2) Uani 1 1 d U
H31A H 0.9616 0.4443 0.8470 0.174 Uiso 1 1 calc R
H31B H 1.0121 0.4784 0.9229 0.174 Uiso 1 1 calc R
H31C H 0.9338 0.5363 0.8905 0.174 Uiso 1 1 calc R
C32 C 0.3714(9) 0.8644(9) 0.9433(6) 0.190(4) Uani 1 1 d DU
H32A H 0.3917 0.9197 0.9711 0.285 Uiso 1 1 calc R
H32B H 0.4180 0.8303 0.9232 0.285 Uiso 1 1 calc R
H32C H 0.3421 0.8241 0.9783 0.285 Uiso 1 1 calc R
C33 C 0.3153(9) 0.8926(11) 0.8800(7) 0.212(3) Uani 1 1 d DU
C34 C 0.3130(11) 0.9498(10) 0.7472(7) 0.217(3) Uani 1 1 d DU
H34A H 0.2548 0.9290 0.7429 0.260 Uiso 1 1 calc R
H34B H 0.3443 0.9104 0.7122 0.260 Uiso 1 1 calc R
C35 C 0.3164(10) 1.0459(10) 0.7197(8) 0.214(4) Uani 1 1 d DU
H35A H 0.2720 1.0821 0.7416 0.321 Uiso 1 1 calc R
H35B H 0.3096 1.0466 0.6635 0.321 Uiso 1 1 calc R
H35C H 0.3697 1.0733 0.7355 0.321 Uiso 1 1 calc R

loop_
_atom_site_aniso_label
_atom_site_aniso_U_11
_atom_site_aniso_U_22
_atom_site_aniso_U_33
_atom_site_aniso_U_23
_atom_site_aniso_U_13
_atom_site_aniso_U_12
Pd1 0.03730(18) 0.03405(18) 0.04090(18) 0.00565(9) 0.00818(11) 0.00686(9)
Cl1 0.0592(5) 0.0607(6) 0.0596(6) -0.0009(5) -0.0122(4) 0.0090(4)
Cl2 0.0645(5) 0.0394(4) 0.0535(5) -0.0054(4) 0.0022(4) 0.0042(4)
N1 0.0353(12) 0.0332(13) 0.0368(13) 0.0012(10) 0.0078(10) 0.0036(10)
N2 0.0356(13) 0.0343(13) 0.0364(13) 0.0029(10) 0.0050(10) 0.0005(10)
N3 0.0513(18) 0.0459(16) 0.063(2) 0.0113(15) 0.0019(15) 0.0104(14)
N4 0.064(2) 0.071(3) 0.087(3) 0.026(2) 0.016(2) 0.0305(19)
O1 0.254(7) 0.171(5) 0.120(4) 0.003(4) -0.032(5) -0.034(5)
O2 0.337(9) 0.271(8) 0.237(8) 0.025(7) -0.008(8) -0.034(8)
O3 0.295(6) 0.200(5) 0.191(5) -0.005(4) -0.013(5) 0.005(5)
C1 0.0366(14) 0.0330(13) 0.0328(13) -0.0020(11) 0.0073(11) 0.0012(11)
C2 0.0430(16) 0.0375(15) 0.0458(16) 0.0083(13) 0.0018(13) 0.0020(13)
C3 0.0414(15) 0.0396(15) 0.0489(17) 0.0046(13) 0.0041(13) 0.0074(13)
C4 0.0353(14) 0.0357(14) 0.0496(16) 0.0047(13) 0.0123(12) 0.0059(12)
C5 0.0402(15) 0.0409(16) 0.0626(19) 0.0026(15) 0.0089(14) 0.0045(13)
C6 0.0433(18) 0.058(2) 0.082(3) 0.002(2) 0.0112(18) -0.0045(16)
C7 0.050(2) 0.068(2) 0.079(3) 0.017(2) 0.0259(19) 0.0025(18)
C8 0.0547(19) 0.068(2) 0.057(2) 0.0123(18) 0.0234(17) 0.0140(18)
C9 0.0429(16) 0.0491(17) 0.0520(18) 0.0044(15) 0.0156(14) 0.0106(14)
C10 0.053(2) 0.059(2) 0.065(2) -0.0111(18) 0.0001(17) -0.0073(17)
C11 0.077(3) 0.075(3) 0.092(3) -0.025(3) -0.001(3) -0.010(3)
C12 0.098(4) 0.091(3) 0.077(3) -0.002(3) -0.026(3) 0.008(3)
C13 0.056(2) 0.074(2) 0.0466(18) -0.0068(18) 0.0127(16) 0.0067(18)
C14 0.106(4) 0.080(3) 0.088(3) -0.028(3) 0.004(3) 0.004(3)
C15 0.088(3) 0.126(5) 0.055(3) 0.002(3) 0.006(2) 0.018(3)
C16 0.0348(14) 0.0399(15) 0.0412(15) 0.0054(12) 0.0069(12) -0.0005(12)
C17 0.0436(16) 0.0439(16) 0.0445(16) 0.0068(14) 0.0101(13) 0.0000(13)
C18 0.0451(17) 0.063(2) 0.0555(19) 0.0043(17) 0.0163(15) 0.0038(16)
C19 0.0416(17) 0.074(2) 0.062(2) 0.0114(19) 0.0062(16) -0.0050(17)
C20 0.0432(17) 0.060(2) 0.057(2) 0.0072(17) -0.0051(15) -0.0070(15)
C21 0.0435(16) 0.0468(17) 0.0439(16) 0.0056(14) 0.0005(13) -0.0027(14)
C22 0.0516(18) 0.0448(17) 0.0463(17) -0.0020(14) 0.0162(14) -0.0055(14)
C23 0.104(3) 0.058(2) 0.059(2) -0.003(2) -0.016(2) -0.006(2)
C24 0.086(3) 0.058(3) 0.079(3) -0.016(2) 0.014(3) 0.005(2)
C25 0.0508(18) 0.0551(19) 0.0519(19) -0.0085(16) 0.0000(15) -0.0068(16)
C26 0.079(3) 0.059(2) 0.079(3) -0.009(2) -0.010(2) 0.009(2)
C27 0.089(3) 0.074(3) 0.055(2) -0.013(2) -0.009(2) -0.008(3)
C28 0.058(2) 0.062(2) 0.096(3) 0.031(2) -0.007(2) 0.001(2)
C29 0.080(3) 0.058(3) 0.117(4) 0.035(3) -0.025(3) 0.002(2)
C30 0.079(3) 0.068(3) 0.123(4) 0.028(3) 0.000(3) 0.032(3)
C31 0.079(4) 0.130(5) 0.144(6) 0.057(5) 0.052(4) 0.047(4)
C32 0.284(9) 0.171(8) 0.114(6) 0.031(6) -0.001(7) 0.022(7)
C33 0.282(8) 0.187(6) 0.163(6) -0.001(6) -0.032(6) -0.032(6)
C34 0.290(7) 0.202(6) 0.153(6) -0.001(6) -0.037(6) -0.020(6)
C35 0.285(10) 0.199(8) 0.154(8) 0.014(7) -0.024(8) -0.028(8)

loop_
_atom_type_symbol
_atom_type_description
_atom_type_scat_dispersion_real
_atom_type_scat_dispersion_imag
_atom_type_scat_source
C C 0.0033 0.0016 'International Tables Vol C Tables 4.2.6.8 and 6.1.1.4'
H H 0.0000 0.0000 'International Tables Vol C Tables 4.2.6.8 and 6.1.1.4'
N N 0.0061 0.0033 'International Tables Vol C Tables 4.2.6.8 and 6.1.1.4'
O O 0.0106 0.0060 'International Tables Vol C Tables 4.2.6.8 and 6.1.1.4'
Cl Cl 0.1484 0.1585 'International Tables Vol C Tables 4.2.6.8 and 6.1.1.4'
Pd Pd -0.9988 1.0072 'International Tables Vol C Tables 4.2.6.8 and 6.1.1.4'

loop_
_geom_angle_atom_site_label_1
_geom_angle_atom_site_label_2
_geom_angle_atom_site_label_3
_geom_angle
C1 Pd1 N3 178.06(13)
C1 Pd1 Cl2 88.69(9)
N3 Pd1 Cl2 89.84(10)
C1 Pd1 Cl1 92.82(9)
N3 Pd1 Cl1 88.68(10)
Cl2 Pd1 Cl1 178.18(4)
C1 N1 C3 110.6(3)
C1 N1 C4 126.6(3)
C3 N1 C4 122.5(3)
C1 N2 C2 110.7(3)
C1 N2 C16 126.0(3)
C2 N2 C16 123.0(3)
C28 N3 N4 105.4(3)
C28 N3 Pd1 129.8(3)
N4 N3 Pd1 124.7(3)
N3 N4 C30 109.9(4)
N3 N4 C31 121.3(4)
C30 N4 C31 128.8(5)
C33 O1 C34 137.0(13)
C33 O1 H3B 87.6
C34 O1 H3B 117.7
H3A O3 H3B 109.5
N1 C1 N2 105.1(3)
N1 C1 Pd1 129.0(2)
N2 C1 Pd1 125.7(2)
C3 C2 N2 106.5(3)
C3 C2 H2 126.8
N2 C2 H2 126.8
C2 C3 N1 107.2(3)
C2 C3 H3 126.4
N1 C3 H3 126.4
C5 C4 C9 123.3(3)
C5 C4 N1 119.7(3)
C9 C4 N1 116.9(3)
C4 C5 C6 116.6(4)
C4 C5 C10 122.8(3)
C6 C5 C10 120.6(4)
C7 C6 C5 121.5(4)
C7 C6 H6 119.3
C5 C6 H6 119.3
C8 C7 C6 121.0(4)
C8 C7 H7 119.5
C6 C7 H7 119.5
C7 C8 C9 120.7(4)
C7 C8 H8 119.7
C9 C8 H8 119.7
C8 C9 C4 116.9(4)
C8 C9 C13 120.4(4)
C4 C9 C13 122.7(3)
C11 C10 C5 112.9(4)
C11 C10 C12 109.6(4)
C5 C10 C12 110.4(4)
C11 C10 H10 107.9
C5 C10 H10 107.9
C12 C10 H10 107.9
C10 C11 H11A 109.5
C10 C11 H11B 109.5
H11A C11 H11B 109.5
C10 C11 H11C 109.5
H11A C11 H11C 109.5
H11B C11 H11C 109.5
C10 C12 H12A 109.5
C10 C12 H12B 109.5
H12A C12 H12B 109.5
C10 C12 H12C 109.5
H12A C12 H12C 109.5
H12B C12 H12C 109.5
C9 C13 C15 113.2(4)
C9 C13 C14 110.7(4)
C15 C13 C14 111.3(4)
C9 C13 H13 107.1
C15 C13 H13 107.1
C14 C13 H13 107.1
C13 C14 H14A 109.5
C13 C14 H14B 109.5
H14A C14 H14B 109.5
C13 C14 H14C 109.5
H14A C14 H14C 109.5
H14B C14 H14C 109.5
C13 C15 H15A 109.5
C13 C15 H15B 109.5
H15A C15 H15B 109.5
C13 C15 H15C 109.5
H15A C15 H15C 109.5
H15B C15 H15C 109.5
C17 C16 C21 123.7(3)
C17 C16 N2 118.6(3)
C21 C16 N2 117.7(3)
C18 C17 C16 116.5(3)
C18 C17 C22 121.3(3)
C16 C17 C22 122.0(3)
C19 C18 C17 121.4(4)
C19 C18 H18 119.3
C17 C18 H18 119.3
C20 C19 C18 120.6(4)
C20 C19 H19 119.7
C18 C19 H19 119.7
C19 C20 C21 121.6(4)
C19 C20 H20 119.2
C21 C20 H20 119.2
C20 C21 C16 116.2(3)
C20 C21 C25 120.5(3)
C16 C21 C25 123.2(3)
C23 C22 C17 110.5(3)
C23 C22 C24 109.4(4)
C17 C22 C24 114.0(4)
C23 C22 H22 107.6
C17 C22 H22 107.6
C24 C22 H22 107.6
C22 C23 H23A 109.5
C22 C23 H23B 109.5
H23A C23 H23B 109.5
C22 C23 H23C 109.5
H23A C23 H23C 109.5
H23B C23 H23C 109.5
C22 C24 H24A 109.5
C22 C24 H24B 109.5
H24A C24 H24B 109.5
C22 C24 H24C 109.5
H24A C24 H24C 109.5
H24B C24 H24C 109.5
C21 C25 C26 109.9(4)
C21 C25 C27 113.5(4)
C26 C25 C27 110.4(4)
C21 C25 H25 107.6
C26 C25 H25 107.6
C27 C25 H25 107.6
C25 C26 H26A 109.5
C25 C26 H26B 109.5
H26A C26 H26B 109.5
C25 C26 H26C 109.5
H26A C26 H26C 109.5
H26B C26 H26C 109.5
C25 C27 H27A 109.5
C25 C27 H27B 109.5
H27A C27 H27B 109.5
C25 C27 H27C 109.5
H27A C27 H27C 109.5
H27B C27 H27C 109.5
N3 C28 C29 111.2(5)
N3 C28 H28 124.4
C29 C28 H28 124.4
C30 C29 C28 104.9(5)
C30 C29 H29 127.5
C28 C29 H29 127.5
C29 C30 N4 108.6(5)
C29 C30 H30 125.7
N4 C30 H30 125.7
N4 C31 H31A 109.5
N4 C31 H31B 109.5
H31A C31 H31B 109.5
N4 C31 H31C 109.5
H31A C31 H31C 109.5
H31B C31 H31C 109.5
C33 C32 H32A 109.5
C33 C32 H32B 109.5
H32A C32 H32B 109.5
C33 C32 H32C 109.5
H32A C32 H32C 109.5
H32B C32 H32C 109.5
O2 C33 O1 103.7(12)
O2 C33 C32 127.9(14)
O1 C33 C32 122.1(12)
O1 C34 C35 117.1(12)
O1 C34 H34A 108.0
C35 C34 H34A 108.0
O1 C34 H34B 108.0
C35 C34 H34B 108.0
H34A C34 H34B 107.3
C34 C35 H35A 109.5
C34 C35 H35B 109.5
H35A C35 H35B 109.5
C34 C35 H35C 109.5
H35A C35 H35C 109.5
H35B C35 H35C 109.5

loop_
_geom_bond_atom_site_label_1
_geom_bond_atom_site_label_2
_geom_bond_distance
Pd1 C1 1.972(3)
Pd1 N3 2.093(3)
Pd1 Cl2 2.2938(10)
Pd1 Cl1 2.3020(10)
N1 C1 1.349(4)
N1 C3 1.385(4)
N1 C4 1.451(4)
N2 C1 1.352(4)
N2 C2 1.390(4)
N2 C16 1.449(4)
N3 C28 1.316(6)
N3 N4 1.335(5)
N4 C30 1.339(6)
N4 C31 1.440(8)
O1 C33 1.289(10)
O1 C34 1.296(9)
O1 H3B 1.0844
O2 C33 1.244(10)
O3 H3A 0.8500
O3 H3B 0.8499
C2 C3 1.341(5)
C2 H2 0.9300
C3 H3 0.9300
C4 C5 1.391(5)
C4 C9 1.405(5)
C5 C6 1.398(6)
C5 C10 1.527(6)
C6 C7 1.369(7)
C6 H6 0.9300
C7 C8 1.368(7)
C7 H7 0.9300
C8 C9 1.403(5)
C8 H8 0.9300
C9 C13 1.503(6)
C10 C11 1.521(7)
C10 C12 1.535(7)
C10 H10 0.9800
C11 H11A 0.9600
C11 H11B 0.9600
C11 H11C 0.9600
C12 H12A 0.9600
C12 H12B 0.9600
C12 H12C 0.9600
C13 C15 1.531(7)
C13 C14 1.533(7)
C13 H13 0.9800
C14 H14A 0.9600
C14 H14B 0.9600
C14 H14C 0.9600
C15 H15A 0.9600
C15 H15B 0.9600
C15 H15C 0.9600
C16 C17 1.400(5)
C16 C21 1.402(5)
C17 C18 1.392(5)
C17 C22 1.517(5)
C18 C19 1.374(6)
C18 H18 0.9300
C19 C20 1.372(6)
C19 H19 0.9300
C20 C21 1.396(5)
C20 H20 0.9300
C21 C25 1.514(5)
C22 C23 1.506(6)
C22 C24 1.525(6)
C22 H22 0.9800
C23 H23A 0.9600
C23 H23B 0.9600
C23 H23C 0.9600
C24 H24A 0.9600
C24 H24B 0.9600
C24 H24C 0.9600
C25 C26 1.526(6)
C25 C27 1.529(6)
C25 H25 0.9800
C26 H26A 0.9600
C26 H26B 0.9600
C26 H26C 0.9600
C27 H27A 0.9600
C27 H27B 0.9600
C27 H27C 0.9600
C28 C29 1.370(7)
C28 H28 0.9300
C29 C30 1.328(8)
C29 H29 0.9300
C30 H30 0.9300
C31 H31A 0.9600
C31 H31B 0.9600
C31 H31C 0.9600
C32 C33 1.426(9)
C32 H32A 0.9600
C32 H32B 0.9600
C32 H32C 0.9600
C34 C35 1.435(10)
C34 H34A 0.9700
C34 H34B 0.9700
C35 H35A 0.9600
C35 H35B 0.9600
C35 H35C 0.9600

loop_
_geom_torsion_atom_site_label_1
_geom_torsion_atom_site_label_2
_geom_torsion_atom_site_label_3
_geom_torsion_atom_site_label_4
_geom_torsion
C1 Pd1 N3 C28 -121(4)
Cl2 Pd1 N3 C28 -80.0(4)
Cl1 Pd1 N3 C28 99.0(4)
C1 Pd1 N3 N4 63(4)
Cl2 Pd1 N3 N4 103.5(4)
Cl1 Pd1 N3 N4 -77.5(4)
C28 N3 N4 C30 0.1(6)
Pd1 N3 N4 C30 177.3(4)
C28 N3 N4 C31 177.9(6)
Pd1 N3 N4 C31 -4.9(8)
C3 N1 C1 N2 0.2(3)
C4 N1 C1 N2 -173.1(3)
C3 N1 C1 Pd1 -174.7(2)
C4 N1 C1 Pd1 12.1(5)
C2 N2 C1 N1 -1.0(3)
C16 N2 C1 N1 172.2(3)
C2 N2 C1 Pd1 174.0(2)
C16 N2 C1 Pd1 -12.7(4)
N3 Pd1 C1 N1 109(4)
Cl2 Pd1 C1 N1 67.7(3)
Cl1 Pd1 C1 N1 -111.3(3)
N3 Pd1 C1 N2 -65(4)
Cl2 Pd1 C1 N2 -106.2(3)
Cl1 Pd1 C1 N2 74.8(3)
C1 N2 C2 C3 1.5(4)
C16 N2 C2 C3 -172.0(3)
N2 C2 C3 N1 -1.4(4)
C1 N1 C3 C2 0.8(4)
C4 N1 C3 C2 174.4(3)
C1 N1 C4 C5 -110.5(4)
C3 N1 C4 C5 77.0(4)
C1 N1 C4 C9 73.4(4)
C3 N1 C4 C9 -99.1(4)
C9 C4 C5 C6 -1.7(5)
N1 C4 C5 C6 -177.6(3)
C9 C4 C5 C10 176.8(3)
N1 C4 C5 C10 0.9(5)
C4 C5 C6 C7 -0.2(6)
C10 C5 C6 C7 -178.7(4)
C5 C6 C7 C8 1.6(7)
C6 C7 C8 C9 -1.0(7)
C7 C8 C9 C4 -0.8(6)
C7 C8 C9 C13 176.4(4)
C5 C4 C9 C8 2.2(5)
N1 C4 C9 C8 178.2(3)
C5 C4 C9 C13 -174.9(3)
N1 C4 C9 C13 1.0(5)
C4 C5 C10 C11 135.8(4)
C6 C5 C10 C11 -45.8(5)
C4 C5 C10 C12 -101.2(5)
C6 C5 C10 C12 77.3(5)
C8 C9 C13 C15 37.7(5)
C4 C9 C13 C15 -145.3(4)
C8 C9 C13 C14 -88.1(5)
C4 C9 C13 C14 88.9(5)
C1 N2 C16 C17 84.4(4)
C2 N2 C16 C17 -103.1(4)
C1 N2 C16 C21 -97.8(4)
C2 N2 C16 C21 74.7(4)
C21 C16 C17 C18 2.6(5)
N2 C16 C17 C18 -179.7(3)
C21 C16 C17 C22 -172.9(3)
N2 C16 C17 C22 4.7(5)
C16 C17 C18 C19 -1.1(6)
C22 C17 C18 C19 174.5(4)
C17 C18 C19 C20 -0.7(6)
C18 C19 C20 C21 1.0(6)
C19 C20 C21 C16 0.4(5)
C19 C20 C21 C25 -176.4(4)
C17 C16 C21 C20 -2.3(5)
N2 C16 C21 C20 -180.0(3)
C17 C16 C21 C25 174.5(3)
N2 C16 C21 C25 -3.2(5)
C18 C17 C22 C23 -91.9(5)
C16 C17 C22 C23 83.5(4)
C18 C17 C22 C24 31.8(5)
C16 C17 C22 C24 -152.9(4)
C20 C21 C25 C26 76.2(4)
C16 C21 C25 C26 -100.4(4)
C20 C21 C25 C27 -47.9(5)
C16 C21 C25 C27 135.4(4)
N4 N3 C28 C29 0.1(6)
Pd1 N3 C28 C29 -176.9(4)
N3 C28 C29 C30 -0.3(7)
C28 C29 C30 N4 0.3(8)
N3 N4 C30 C29 -0.2(7)
C31 N4 C30 C29 -177.9(7)
C34 O1 C33 O2 8(3)
C34 O1 C33 C32 162.4(16)
C33 O1 C34 C35 128(2)
